data_4314791
loop_
_publ_author_name
'Brian S. Newell'
'Anthony K. Rapp\'e'
'Matthew P. Shores'

_publ_contact_author_address
;Department of Chemistry
Colorado State University
Fort Collins, CO 80521
;
_publ_contact_author_email shores@lamar.colostate.edu
_publ_contact_author_fax 011(970)4911801
_publ_contact_author_name 'Matthew P. Shores'
_publ_contact_author_phone 011(970)4916033
_publ_section_title
;
 Experimental Evidence for Magnetic Exchange in Di- and Trinuclear
 Uranium(IV) Ethynylbenzene Complexes
;
_journal_name_full 'Inorganic Chemistry'
_journal_page_first 1595
_journal_page_last 1606
_journal_paper_doi 10.1021/ic901986w
_journal_volume 49
_journal_year 2010
_chemical_formula_moiety 'C66 H134 N8 O2 Si6 U2, C5 H12'
_chemical_formula_sum 'C71 H146 N8 O2 Si6 U2'
_chemical_formula_weight 1788.56
_chemical_name_systematic
;

 ?

;
_space_group_IT_number 2
_symmetry_cell_setting triclinic
_symmetry_space_group_name_Hall '-P 1'
_symmetry_space_group_name_H-M 'P -1'
_atom_sites_solution_hydrogens geom
_atom_sites_solution_primary direct
_atom_sites_solution_secondary difmap
_audit_creation_method 'Bruker SHELXTL'
_cell_angle_alpha 75.127(2)
_cell_angle_beta 78.361(2)
_cell_angle_gamma 67.296(2)
_cell_formula_units_Z 2
_cell_length_a 16.6239(5)
_cell_length_b 16.8054(4)
_cell_length_c 17.4480(4)
_cell_measurement_reflns_used 9886
_cell_measurement_temperature 100(2)
_cell_measurement_theta_max 25.60
_cell_measurement_theta_min 2.43
_cell_volume 4317.2(2)
_computing_cell_refinement 'Bruker SMART'
_computing_data_collection 'Bruker SMART'
_computing_data_reduction 'Bruker SAINT'
_computing_molecular_graphics 'Bruker SHELXTL'
_computing_publication_material 'Bruker SHELXTL'
_computing_structure_refinement 'Bruker SHELXTL'
_computing_structure_solution 'Bruker SHELXTL'
_diffrn_ambient_temperature 100(2)
_diffrn_measured_fraction_theta_full 0.991
_diffrn_measured_fraction_theta_max 0.992
_diffrn_measurement_device_type 'CCD area detector'
_diffrn_measurement_method 'phi and omega scans'
_diffrn_radiation_monochromator graphite
_diffrn_radiation_source 'fine-focus sealed tube'
_diffrn_radiation_type MoK\a
_diffrn_radiation_wavelength 0.71073
_diffrn_reflns_av_R_equivalents 0.0885
_diffrn_reflns_av_sigmaI/netI 0.0759
_diffrn_reflns_limit_h_max 20
_diffrn_reflns_limit_h_min -20
_diffrn_reflns_limit_k_max 20
_diffrn_reflns_limit_k_min -20
_diffrn_reflns_limit_l_max 21
_diffrn_reflns_limit_l_min -21
_diffrn_reflns_number 82596
_diffrn_reflns_theta_full 25.77
_diffrn_reflns_theta_max 25.77
_diffrn_reflns_theta_min 1.22
_exptl_absorpt_coefficient_mu 3.872
_exptl_absorpt_correction_T_max 0.7981
_exptl_absorpt_correction_T_min 0.5312
_exptl_absorpt_correction_type multi-scan
_exptl_absorpt_process_details 'SADABS, Sheldrick, 1997'
_exptl_crystal_colour yellow
_exptl_crystal_density_diffrn 1.376
_exptl_crystal_density_meas ?
_exptl_crystal_density_method 'not measured'
_exptl_crystal_description block
_exptl_crystal_F_000 1824
_exptl_crystal_size_max 0.19
_exptl_crystal_size_mid 0.12
_exptl_crystal_size_min 0.06
_refine_diff_density_max 4.337
_refine_diff_density_min -1.208
_refine_diff_density_rms 0.155
_refine_ls_extinction_method none
_refine_ls_goodness_of_fit_ref 1.059
_refine_ls_hydrogen_treatment constr
_refine_ls_matrix_type full
_refine_ls_number_parameters 834
_refine_ls_number_reflns 16432
_refine_ls_number_restraints 0
_refine_ls_restrained_S_all 1.059
_refine_ls_R_factor_all 0.0766
_refine_ls_R_factor_gt 0.0435
_refine_ls_shift/su_max 0.002
_refine_ls_shift/su_mean 0.000
_refine_ls_structure_factor_coef Fsqd
_refine_ls_weighting_details 'calc w=1/[\s^2^(Fo^2^)+(0.0451P)^2^+0.0645P] where P=(Fo^2^+2Fc^2^)/3'
_refine_ls_weighting_scheme calc
_refine_ls_wR_factor_gt 0.0899
_refine_ls_wR_factor_ref 0.1017
_reflns_number_gt 11716
_reflns_number_total 16432
_reflns_threshold_expression >2sigma(I)
_cod_data_source_file ic901986w_si_002_5.cif
_cod_data_source_block msn119
_cod_depositor_comments
;
The following automatic conversions were performed:

'_symmetry_cell_setting' value 'Triclinic' changed to 'triclinic'
according to the built-in table from CIF Core dictionary named
'cif_core.dic' version 2.4.1 from 2010-06-29.

Automatic conversion script
Id: cif_fix_values 1646 2011-03-28 12:23:43Z adriana 

The following automatic conversions were performed:

'_exptl_crystal_density_meas' value 'not measured' was changed to '?'
- the value is perceived as not measured.

Automatic conversion script
Id: cif_fix_values 3008 2015-01-20 13:52:24Z robertas 
;
_cod_original_cell_volume 4317.19(19)
_cod_database_code 4314791

loop_
_symmetry_equiv_pos_as_xyz
'x, y, z'
'-x, -y, -z'

loop_
_atom_site_label
_atom_site_type_symbol
_atom_site_fract_x
_atom_site_fract_y
_atom_site_fract_z
_atom_site_U_iso_or_equiv
_atom_site_adp_type
_atom_site_occupancy
_atom_site_symmetry_multiplicity
_atom_site_calc_flag
_atom_site_refinement_flags
_atom_site_disorder_assembly
_atom_site_disorder_group
U1 U 1.156333(15) 0.182565(15) 0.297946(13) 0.01671(7) Uani 1 1 d . . .
U2 U 0.430157(15) 0.386549(15) 0.779872(13) 0.01683(7) Uani 1 1 d . . .
Si1 Si 1.04847(12) 0.18392(12) 0.13708(10) 0.0219(4) Uani 1 1 d . . .
Si2 Si 1.09127(13) 0.41805(12) 0.26352(11) 0.0271(5) Uani 1 1 d . . .
Si3 Si 1.29486(16) 0.09916(16) 0.45623(13) 0.0415(6) Uani 1 1 d . . .
Si4 Si 0.36079(12) 0.21034(12) 0.77702(11) 0.0221(4) Uani 1 1 d . . .
Si5 Si 0.39546(13) 0.61472(12) 0.70493(10) 0.0234(4) Uani 1 1 d . . .
Si6 Si 0.60437(13) 0.25075(12) 0.90178(10) 0.0235(4) Uani 1 1 d . . .
N1 N 1.3042(3) 0.1793(3) 0.2024(3) 0.0221(13) Uani 1 1 d . . .
N2 N 1.1397(3) 0.1867(3) 0.1700(3) 0.0211(12) Uani 1 1 d . . .
N3 N 1.1712(3) 0.3149(3) 0.2745(3) 0.0232(13) Uani 1 1 d . . .
N4 N 1.2769(3) 0.0960(4) 0.3596(3) 0.0273(14) Uani 1 1 d . . .
N5 N 0.3266(3) 0.4237(3) 0.9128(3) 0.0183(12) Uani 1 1 d . . .
N6 N 0.3563(3) 0.2906(3) 0.8256(3) 0.0221(13) Uani 1 1 d . . .
N7 N 0.3614(3) 0.5329(3) 0.7704(3) 0.0196(12) Uani 1 1 d . . .
N8 N 0.5112(3) 0.3427(3) 0.8830(3) 0.0201(12) Uani 1 1 d . . .
C1 C 1.3001(4) 0.1477(5) 0.1324(4) 0.0263(16) Uani 1 1 d . . .
H1A H 1.3140 0.0832 0.1465 0.032 Uiso 1 1 calc R . .
H1B H 1.3445 0.1599 0.0886 0.032 Uiso 1 1 calc R . .
C2 C 1.2091(4) 0.1927(5) 0.1040(4) 0.0301(17) Uani 1 1 d . . .
H2A H 1.1998 0.2554 0.0805 0.036 Uiso 1 1 calc R . .
H2B H 1.2056 0.1647 0.0619 0.036 Uiso 1 1 calc R . .
C3 C 1.3040(4) 0.2704(4) 0.1812(4) 0.0275(16) Uani 1 1 d . . .
H3A H 1.2701 0.3038 0.1354 0.033 Uiso 1 1 calc R . .
H3B H 1.3649 0.2698 0.1657 0.033 Uiso 1 1 calc R . .
C4 C 1.2629(5) 0.3138(5) 0.2526(4) 0.0299(17) Uani 1 1 d . . .
H4A H 1.2974 0.2808 0.2981 0.036 Uiso 1 1 calc R . .
H4B H 1.2630 0.3747 0.2395 0.036 Uiso 1 1 calc R . .
C5 C 1.3803(4) 0.1193(4) 0.2438(4) 0.0231(15) Uani 1 1 d . . .
H5A H 1.4021 0.1527 0.2686 0.028 Uiso 1 1 calc R . .
H5B H 1.4282 0.0899 0.2053 0.028 Uiso 1 1 calc R . .
C6 C 1.3527(4) 0.0514(4) 0.3074(4) 0.0255(16) Uani 1 1 d . . .
H6A H 1.3372 0.0137 0.2819 0.031 Uiso 1 1 calc R . .
H6B H 1.4019 0.0134 0.3390 0.031 Uiso 1 1 calc R . .
C7 C 0.9578(4) 0.1944(5) 0.2210(4) 0.0334(18) Uani 1 1 d . . .
H7A H 0.9823 0.1625 0.2714 0.050 Uiso 1 1 calc R . .
H7B H 0.9167 0.1694 0.2123 0.050 Uiso 1 1 calc R . .
H7C H 0.9267 0.2566 0.2234 0.050 Uiso 1 1 calc R . .
C8 C 1.0787(5) 0.0755(5) 0.1052(4) 0.040(2) Uani 1 1 d . . .
H8A H 1.1405 0.0561 0.0827 0.059 Uiso 1 1 calc R . .
H8B H 1.0417 0.0830 0.0648 0.059 Uiso 1 1 calc R . .
H8C H 1.0696 0.0312 0.1516 0.059 Uiso 1 1 calc R . .
C9 C 1.0041(4) 0.2753(4) 0.0470(4) 0.0263(16) Uani 1 1 d . . .
C10 C 1.0647(5) 0.2624(5) -0.0300(4) 0.040(2) Uani 1 1 d . . .
H10A H 1.0375 0.3080 -0.0743 0.059 Uiso 1 1 calc R . .
H10B H 1.0752 0.2043 -0.0402 0.059 Uiso 1 1 calc R . .
H10C H 1.1207 0.2665 -0.0252 0.059 Uiso 1 1 calc R . .
C11 C 0.9156(4) 0.2717(5) 0.0354(4) 0.0371(19) Uani 1 1 d . . .
H11A H 0.8770 0.2738 0.0859 0.056 Uiso 1 1 calc R . .
H11B H 0.9263 0.2169 0.0183 0.056 Uiso 1 1 calc R . .
H11C H 0.8875 0.3220 -0.0054 0.056 Uiso 1 1 calc R . .
C12 C 0.9865(5) 0.3657(5) 0.0628(4) 0.041(2) Uani 1 1 d . . .
H12A H 1.0410 0.3686 0.0730 0.061 Uiso 1 1 calc R . .
H12B H 0.9425 0.3761 0.1094 0.061 Uiso 1 1 calc R . .
H12C H 0.9645 0.4108 0.0161 0.061 Uiso 1 1 calc R . .
C13 C 0.9832(4) 0.4095(5) 0.2628(4) 0.0335(18) Uani 1 1 d . . .
H13A H 0.9888 0.3739 0.2242 0.050 Uiso 1 1 calc R . .
H13B H 0.9400 0.4685 0.2477 0.050 Uiso 1 1 calc R . .
H13C H 0.9637 0.3817 0.3161 0.050 Uiso 1 1 calc R . .
C14 C 1.1163(5) 0.4886(5) 0.1661(4) 0.041(2) Uani 1 1 d . . .
H14A H 1.1691 0.5006 0.1677 0.062 Uiso 1 1 calc R . .
H14B H 1.0667 0.5443 0.1573 0.062 Uiso 1 1 calc R . .
H14C H 1.1263 0.4578 0.1225 0.062 Uiso 1 1 calc R . .
C15 C 1.0817(6) 0.4755(5) 0.3481(5) 0.039(2) Uani 1 1 d . . .
C16 C 1.0454(6) 0.4244(5) 0.4264(4) 0.045(2) Uani 1 1 d . . .
H16A H 1.0483 0.4465 0.4722 0.068 Uiso 1 1 calc R . .
H16B H 1.0808 0.3615 0.4329 0.068 Uiso 1 1 calc R . .
H16C H 0.9843 0.4329 0.4234 0.068 Uiso 1 1 calc R . .
C17 C 1.0196(7) 0.5701(5) 0.3326(5) 0.065(3) Uani 1 1 d . . .
H17A H 0.9629 0.5721 0.3225 0.097 Uiso 1 1 calc R . .
H17B H 1.0444 0.6037 0.2859 0.097 Uiso 1 1 calc R . .
H17C H 1.0112 0.5959 0.3793 0.097 Uiso 1 1 calc R . .
C18 C 1.1707(6) 0.4722(6) 0.3615(5) 0.061(3) Uani 1 1 d . . .
H18A H 1.1970 0.5013 0.3126 0.092 Uiso 1 1 calc R . .
H18B H 1.2093 0.4107 0.3756 0.092 Uiso 1 1 calc R . .
H18C H 1.1632 0.5024 0.4050 0.092 Uiso 1 1 calc R . .
C19 C 1.4013(5) 0.1155(5) 0.4532(4) 0.0380(19) Uani 1 1 d . . .
H19A H 1.4504 0.0607 0.4473 0.057 Uiso 1 1 calc R . .
H19B H 1.4022 0.1319 0.5029 0.057 Uiso 1 1 calc R . .
H19C H 1.4067 0.1624 0.4079 0.057 Uiso 1 1 calc R . .
C20 C 1.2108(6) 0.1954(5) 0.4931(5) 0.058(3) Uani 1 1 d . . .
H20A H 1.2109 0.2493 0.4545 0.088 Uiso 1 1 calc R . .
H20B H 1.2240 0.1977 0.5446 0.088 Uiso 1 1 calc R . .
H20C H 1.1529 0.1904 0.4997 0.088 Uiso 1 1 calc R . .
C21 C 1.2965(6) -0.0043(6) 0.5279(5) 0.050(2) Uani 1 1 d . . .
C22 C 1.3231(6) -0.0036(6) 0.6097(5) 0.064(3) Uani 1 1 d . . .
H22A H 1.3208 -0.0566 0.6486 0.096 Uiso 1 1 calc R . .
H22B H 1.2822 0.0487 0.6299 0.096 Uiso 1 1 calc R . .
H22C H 1.3828 -0.0026 0.6013 0.096 Uiso 1 1 calc R . .
C23 C 1.3611(6) -0.0842(5) 0.4913(5) 0.046(2) Uani 1 1 d . . .
H23A H 1.4198 -0.0804 0.4793 0.069 Uiso 1 1 calc R . .
H23B H 1.3410 -0.0837 0.4420 0.069 Uiso 1 1 calc R . .
H23C H 1.3631 -0.1389 0.5295 0.069 Uiso 1 1 calc R . .
C24 C 1.2008(6) -0.0079(7) 0.5427(6) 0.073(3) Uani 1 1 d . . .
H24A H 1.2011 -0.0640 0.5775 0.109 Uiso 1 1 calc R . .
H24B H 1.1815 -0.0028 0.4915 0.109 Uiso 1 1 calc R . .
H24C H 1.1603 0.0408 0.5682 0.109 Uiso 1 1 calc R . .
C25 C 0.2580(5) 0.3873(4) 0.9177(4) 0.0266(16) Uani 1 1 d . . .
H25A H 0.2159 0.4264 0.8792 0.032 Uiso 1 1 calc R . .
H25B H 0.2255 0.3857 0.9720 0.032 Uiso 1 1 calc R . .
C26 C 0.2956(5) 0.2955(4) 0.9000(4) 0.0270(16) Uani 1 1 d . . .
H26A H 0.3271 0.2538 0.9449 0.032 Uiso 1 1 calc R . .
H26B H 0.2470 0.2774 0.8953 0.032 Uiso 1 1 calc R . .
C27 C 0.2879(4) 0.5199(4) 0.9071(3) 0.0224(15) Uani 1 1 d . . .
H27A H 0.3261 0.5397 0.9286 0.027 Uiso 1 1 calc R . .
H27B H 0.2297 0.5353 0.9394 0.027 Uiso 1 1 calc R . .
C28 C 0.2781(4) 0.5652(4) 0.8216(4) 0.0235(15) Uani 1 1 d . . .
H28A H 0.2314 0.5541 0.8034 0.028 Uiso 1 1 calc R . .
H28B H 0.2604 0.6295 0.8171 0.028 Uiso 1 1 calc R . .
C29 C 0.3806(5) 0.3823(4) 0.9796(4) 0.0266(16) Uani 1 1 d . . .
H29A H 0.3854 0.3199 0.9980 0.032 Uiso 1 1 calc R . .
H29B H 0.3528 0.4129 1.0249 0.032 Uiso 1 1 calc R . .
C30 C 0.4718(4) 0.3879(4) 0.9512(4) 0.0260(16) Uani 1 1 d . . .
H30A H 0.4672 0.4503 0.9346 0.031 Uiso 1 1 calc R . .
H30B H 0.5093 0.3597 0.9951 0.031 Uiso 1 1 calc R . .
C31 C 0.2568(5) 0.2461(5) 0.7292(4) 0.0333(18) Uani 1 1 d . . .
H31A H 0.2058 0.2675 0.7679 0.050 Uiso 1 1 calc R . .
H31B H 0.2540 0.1961 0.7124 0.050 Uiso 1 1 calc R . .
H31C H 0.2567 0.2934 0.6827 0.050 Uiso 1 1 calc R . .
C32 C 0.4586(5) 0.1942(5) 0.6990(4) 0.0299(17) Uani 1 1 d . . .
H32A H 0.4706 0.2491 0.6804 0.045 Uiso 1 1 calc R . .
H32B H 0.4465 0.1774 0.6539 0.045 Uiso 1 1 calc R . .
H32C H 0.5098 0.1475 0.7220 0.045 Uiso 1 1 calc R . .
C33 C 0.3741(4) 0.0972(4) 0.8442(4) 0.0224(15) Uani 1 1 d . . .
C34 C 0.2924(5) 0.0955(5) 0.9035(4) 0.0353(19) Uani 1 1 d . . .
H34A H 0.3003 0.0347 0.9311 0.053 Uiso 1 1 calc R . .
H34B H 0.2407 0.1192 0.8745 0.053 Uiso 1 1 calc R . .
H34C H 0.2840 0.1314 0.9426 0.053 Uiso 1 1 calc R . .
C35 C 0.4523(5) 0.0649(5) 0.8917(4) 0.040(2) Uani 1 1 d . . .
H35A H 0.4555 0.0086 0.9276 0.059 Uiso 1 1 calc R . .
H35B H 0.4452 0.1083 0.9232 0.059 Uiso 1 1 calc R . .
H35C H 0.5065 0.0571 0.8548 0.059 Uiso 1 1 calc R . .
C36 C 0.3881(4) 0.0319(4) 0.7902(4) 0.0286(16) Uani 1 1 d . . .
H36A H 0.4386 0.0320 0.7500 0.043 Uiso 1 1 calc R . .
H36B H 0.3355 0.0497 0.7635 0.043 Uiso 1 1 calc R . .
H36C H 0.3991 -0.0274 0.8228 0.043 Uiso 1 1 calc R . .
C37 C 0.4453(5) 0.5825(5) 0.6062(4) 0.0347(18) Uani 1 1 d . . .
H37A H 0.4920 0.5246 0.6145 0.052 Uiso 1 1 calc R . .
H37B H 0.4699 0.6261 0.5728 0.052 Uiso 1 1 calc R . .
H37C H 0.4000 0.5799 0.5796 0.052 Uiso 1 1 calc R . .
C38 C 0.3005(4) 0.7214(4) 0.6851(4) 0.0276(16) Uani 1 1 d . . .
H38A H 0.2521 0.7103 0.6710 0.041 Uiso 1 1 calc R . .
H38B H 0.3191 0.7624 0.6409 0.041 Uiso 1 1 calc R . .
H38C H 0.2808 0.7470 0.7331 0.041 Uiso 1 1 calc R . .
C39 C 0.4801(5) 0.6364(4) 0.7463(4) 0.0285(16) Uani 1 1 d . . .
C40 C 0.5062(5) 0.7123(5) 0.6890(4) 0.042(2) Uani 1 1 d . . .
H40A H 0.5451 0.7270 0.7140 0.062 Uiso 1 1 calc R . .
H40B H 0.4533 0.7641 0.6781 0.062 Uiso 1 1 calc R . .
H40C H 0.5368 0.6936 0.6389 0.062 Uiso 1 1 calc R . .
C41 C 0.4439(5) 0.6632(5) 0.8284(4) 0.0371(19) Uani 1 1 d . . .
H41A H 0.4309 0.6145 0.8667 0.056 Uiso 1 1 calc R . .
H41B H 0.3901 0.7151 0.8231 0.056 Uiso 1 1 calc R . .
H41C H 0.4878 0.6769 0.8473 0.056 Uiso 1 1 calc R . .
C42 C 0.5622(5) 0.5533(5) 0.7581(4) 0.0356(18) Uani 1 1 d . . .
H42A H 0.6048 0.5651 0.7808 0.053 Uiso 1 1 calc R . .
H42B H 0.5883 0.5363 0.7064 0.053 Uiso 1 1 calc R . .
H42C H 0.5460 0.5054 0.7945 0.053 Uiso 1 1 calc R . .
C43 C 0.6264(5) 0.1776(4) 0.8303(4) 0.0303(17) Uani 1 1 d . . .
H43A H 0.5730 0.1664 0.8294 0.045 Uiso 1 1 calc R . .
H43B H 0.6733 0.1218 0.8470 0.045 Uiso 1 1 calc R . .
H43C H 0.6446 0.2061 0.7768 0.045 Uiso 1 1 calc R . .
C44 C 0.5844(5) 0.1842(4) 1.0042(4) 0.0350(19) Uani 1 1 d . . .
H44A H 0.5704 0.2204 1.0443 0.053 Uiso 1 1 calc R . .
H44B H 0.6372 0.1324 1.0156 0.053 Uiso 1 1 calc R . .
H44C H 0.5351 0.1653 1.0056 0.053 Uiso 1 1 calc R . .
C45 C 0.7059(4) 0.2774(5) 0.8974(4) 0.0279(16) Uani 1 1 d . . .
C46 C 0.7345(5) 0.3178(5) 0.8114(4) 0.0328(18) Uani 1 1 d . . .
H46A H 0.7871 0.3310 0.8106 0.049 Uiso 1 1 calc R . .
H46B H 0.6870 0.3721 0.7924 0.049 Uiso 1 1 calc R . .
H46C H 0.7473 0.2759 0.7767 0.049 Uiso 1 1 calc R . .
C47 C 0.7835(5) 0.1924(5) 0.9256(4) 0.041(2) Uani 1 1 d . . .
H47A H 0.7919 0.1481 0.8947 0.061 Uiso 1 1 calc R . .
H47B H 0.7703 0.1695 0.9824 0.061 Uiso 1 1 calc R . .
H47C H 0.8372 0.2061 0.9174 0.061 Uiso 1 1 calc R . .
C48 C 0.6908(5) 0.3430(5) 0.9504(4) 0.0387(19) Uani 1 1 d . . .
H48A H 0.6790 0.3162 1.0064 0.058 Uiso 1 1 calc R . .
H48B H 0.6405 0.3962 0.9352 0.058 Uiso 1 1 calc R . .
H48C H 0.7433 0.3585 0.9436 0.058 Uiso 1 1 calc R . .
C49 C 1.0259(5) 0.2153(5) 0.3990(4) 0.0283(17) Uani 1 1 d . . .
C50 C 0.9596(4) 0.2333(4) 0.4451(4) 0.0223(15) Uani 1 1 d . . .
C51 C 0.8784(4) 0.2569(4) 0.4956(3) 0.0162(14) Uani 1 1 d . . .
C52 C 0.8629(4) 0.3098(4) 0.5518(4) 0.0217(15) Uani 1 1 d . . .
H52 H 0.9083 0.3277 0.5584 0.026 Uiso 1 1 calc R . .
C53 C 0.8102(4) 0.2313(4) 0.4888(4) 0.0242(16) Uani 1 1 d . . .
H53 H 0.8190 0.1949 0.4519 0.029 Uiso 1 1 calc R . .
C54 C 0.7825(4) 0.3362(4) 0.5975(3) 0.0201(15) Uani 1 1 d . . .
H54 H 0.7735 0.3723 0.6345 0.024 Uiso 1 1 calc R . .
C55 C 0.7298(4) 0.2577(4) 0.5347(4) 0.0233(15) Uani 1 1 d . . .
H55 H 0.6845 0.2395 0.5283 0.028 Uiso 1 1 calc R . .
C56 C 0.7137(4) 0.3106(4) 0.5902(3) 0.0210(15) Uani 1 1 d . . .
C57 C 0.6312(4) 0.3363(4) 0.6376(4) 0.0228(15) Uani 1 1 d . . .
C58 C 0.5615(4) 0.3563(4) 0.6800(4) 0.0227(15) Uani 1 1 d . . .
C60 C 0.9865(7) 0.8010(6) 0.2296(7) 0.093(4) Uani 1 1 d . A 1
H60A H 1.0057 0.8096 0.2755 0.139 Uiso 1 1 calc R A 1
H60B H 1.0352 0.7574 0.2038 0.139 Uiso 1 1 calc R A 1
H60C H 0.9371 0.7801 0.2478 0.139 Uiso 1 1 calc R A 1
C61 C 0.9588(6) 0.8857(6) 0.1718(7) 0.074(3) Uani 1 1 d . A 1
H61A H 1.0073 0.9090 0.1585 0.089 Uiso 1 1 calc R A 1
H61B H 0.9494 0.8740 0.1221 0.089 Uiso 1 1 calc R A 1
C62 C 0.8788(5) 0.9537(5) 0.1991(5) 0.042(2) Uani 1 1 d . A 1
H62A H 0.8890 0.9677 0.2473 0.051 Uiso 1 1 calc R A 1
H62B H 0.8307 0.9298 0.2147 0.051 Uiso 1 1 calc R A 1
C63 C 0.8496(6) 1.0386(5) 0.1371(5) 0.047(2) Uani 1 1 d . A 1
H63A H 0.8989 1.0608 0.1194 0.057 Uiso 1 1 calc R A 1
H63B H 0.8364 1.0251 0.0900 0.057 Uiso 1 1 calc R A 1
C64 C 0.7718(6) 1.1089(5) 0.1657(5) 0.051(2) Uani 1 1 d . A 1
H64A H 0.7231 1.0871 0.1852 0.076 Uiso 1 1 calc R A 1
H64B H 0.7549 1.1597 0.1218 0.076 Uiso 1 1 calc R A 1
H64C H 0.7858 1.1266 0.2093 0.076 Uiso 1 1 calc R A 1
C65 C 1.1833(5) -0.0369(4) 0.2982(4) 0.0297(17) Uani 1 1 d . . .
H65A H 1.2343 -0.0681 0.3291 0.036 Uiso 1 1 calc R . .
H65B H 1.2049 -0.0183 0.2419 0.036 Uiso 1 1 calc R . .
C66 C 1.1317(5) -0.0966(5) 0.3041(4) 0.0337(18) Uani 1 1 d . . .
H66A H 1.1276 -0.1032 0.2504 0.040 Uiso 1 1 calc R . .
H66B H 1.1601 -0.1556 0.3363 0.040 Uiso 1 1 calc R . .
C67 C 1.0416(5) -0.0506(5) 0.3446(5) 0.039(2) Uani 1 1 d . . .
H67A H 0.9996 -0.0164 0.3049 0.047 Uiso 1 1 calc R . .
H67B H 1.0186 -0.0937 0.3831 0.047 Uiso 1 1 calc R . .
C68 C 1.0566(5) 0.0084(5) 0.3863(4) 0.0363(19) Uani 1 1 d . . .
H68A H 1.0018 0.0584 0.3954 0.044 Uiso 1 1 calc R . .
H68B H 1.0787 -0.0241 0.4383 0.044 Uiso 1 1 calc R . .
C69 C 0.3922(5) 0.4042(5) 0.5728(4) 0.040(2) Uani 1 1 d . . .
H69A H 0.4451 0.4206 0.5544 0.048 Uiso 1 1 calc R . .
H69B H 0.4089 0.3410 0.5725 0.048 Uiso 1 1 calc R . .
C70 C 0.3253(6) 0.4564(7) 0.5213(5) 0.066(3) Uani 1 1 d . . .
H70A H 0.3273 0.4248 0.4798 0.079 Uiso 1 1 calc R . .
H70B H 0.3329 0.5131 0.4948 0.079 Uiso 1 1 calc R . .
C71 C 0.2379(5) 0.4718(5) 0.5761(4) 0.041(2) Uani 1 1 d . . .
H71A H 0.1925 0.5281 0.5554 0.049 Uiso 1 1 calc R . .
H71B H 0.2160 0.4230 0.5832 0.049 Uiso 1 1 calc R . .
C72 C 0.2651(4) 0.4742(4) 0.6526(4) 0.0280(16) Uani 1 1 d . . .
H72A H 0.2560 0.5354 0.6548 0.034 Uiso 1 1 calc R . .
H72B H 0.2300 0.4508 0.6992 0.034 Uiso 1 1 calc R . .
O1 O 1.1229(3) 0.0388(3) 0.3310(3) 0.0288(11) Uani 1 1 d . . .
O2 O 0.3568(3) 0.4206(3) 0.6531(2) 0.0268(11) Uani 1 1 d . . .

loop_
_atom_site_aniso_label
_atom_site_aniso_U_11
_atom_site_aniso_U_22
_atom_site_aniso_U_33
_atom_site_aniso_U_23
_atom_site_aniso_U_13
_atom_site_aniso_U_12
U1 0.00953(14) 0.02132(14) 0.01657(13) -0.00324(10) 0.00181(10) -0.00448(11)
U2 0.01060(14) 0.02192(14) 0.01441(12) -0.00376(10) 0.00180(10) -0.00340(11)
Si1 0.0149(10) 0.0296(11) 0.0216(9) -0.0066(8) -0.0021(8) -0.0073(9)
Si2 0.0258(12) 0.0220(10) 0.0296(10) -0.0045(8) -0.0039(9) -0.0041(9)
Si3 0.0357(14) 0.0494(14) 0.0358(12) 0.0008(11) -0.0076(10) -0.0155(12)
Si4 0.0179(11) 0.0240(10) 0.0241(9) -0.0048(8) -0.0013(8) -0.0075(9)
Si5 0.0190(11) 0.0262(11) 0.0210(9) -0.0003(8) 0.0000(8) -0.0075(9)
Si6 0.0193(11) 0.0246(10) 0.0233(9) -0.0031(8) -0.0044(8) -0.0042(9)
N1 0.015(3) 0.028(3) 0.019(3) -0.002(2) 0.001(2) -0.005(3)
N2 0.014(3) 0.025(3) 0.020(3) -0.005(2) 0.007(2) -0.007(3)
N3 0.014(3) 0.028(3) 0.028(3) -0.005(3) -0.001(2) -0.009(3)
N4 0.012(3) 0.041(4) 0.022(3) 0.001(3) 0.004(2) -0.010(3)
N5 0.017(3) 0.020(3) 0.013(3) -0.003(2) 0.007(2) -0.006(3)
N6 0.017(3) 0.025(3) 0.024(3) -0.006(2) 0.004(2) -0.009(3)
N7 0.016(3) 0.022(3) 0.018(3) -0.003(2) 0.002(2) -0.006(3)
N8 0.020(3) 0.021(3) 0.017(3) -0.005(2) -0.004(2) -0.002(3)
C1 0.011(4) 0.040(4) 0.019(3) -0.005(3) 0.007(3) -0.003(3)
C2 0.017(4) 0.051(5) 0.022(4) -0.009(3) 0.001(3) -0.012(4)
C3 0.014(4) 0.034(4) 0.029(4) 0.008(3) -0.002(3) -0.013(3)
C4 0.029(4) 0.027(4) 0.036(4) 0.001(3) -0.005(3) -0.017(4)
C5 0.006(3) 0.026(4) 0.030(4) 0.002(3) -0.003(3) -0.003(3)
C6 0.015(4) 0.027(4) 0.026(4) 0.005(3) -0.008(3) -0.002(3)
C7 0.018(4) 0.050(5) 0.033(4) -0.008(4) 0.002(3) -0.016(4)
C8 0.038(5) 0.037(5) 0.044(5) -0.010(4) -0.011(4) -0.010(4)
C9 0.017(4) 0.032(4) 0.027(4) -0.004(3) -0.006(3) -0.006(3)
C10 0.026(5) 0.058(5) 0.026(4) 0.002(4) -0.006(3) -0.011(4)
C11 0.016(4) 0.059(5) 0.032(4) -0.009(4) -0.011(3) -0.005(4)
C12 0.040(5) 0.029(4) 0.047(5) 0.004(4) -0.024(4) -0.005(4)
C13 0.019(4) 0.035(4) 0.037(4) -0.014(3) -0.006(3) 0.006(3)
C14 0.039(5) 0.040(5) 0.035(4) 0.001(4) -0.009(4) -0.006(4)
C15 0.048(6) 0.034(4) 0.044(5) -0.013(4) -0.004(4) -0.020(4)
C16 0.063(6) 0.039(5) 0.032(4) -0.017(4) 0.000(4) -0.013(5)
C17 0.101(9) 0.021(4) 0.049(5) -0.006(4) -0.004(5) 0.000(5)
C18 0.086(8) 0.061(6) 0.062(6) -0.026(5) -0.005(5) -0.045(6)
C19 0.038(5) 0.043(5) 0.040(4) 0.005(4) -0.017(4) -0.023(4)
C20 0.098(8) 0.041(5) 0.031(4) -0.013(4) -0.005(5) -0.016(5)
C21 0.041(6) 0.058(6) 0.057(5) -0.012(5) -0.006(4) -0.023(5)
C22 0.063(7) 0.092(8) 0.035(5) 0.007(5) -0.026(5) -0.026(6)
C23 0.068(7) 0.021(4) 0.053(5) -0.004(4) -0.017(5) -0.018(4)
C24 0.064(7) 0.081(8) 0.086(7) -0.013(6) 0.016(6) -0.054(7)
C25 0.027(4) 0.031(4) 0.020(3) -0.010(3) 0.012(3) -0.013(4)
C26 0.023(4) 0.027(4) 0.026(4) -0.009(3) 0.009(3) -0.005(3)
C27 0.019(4) 0.025(4) 0.020(3) -0.008(3) 0.007(3) -0.007(3)
C28 0.020(4) 0.020(4) 0.025(3) -0.005(3) 0.006(3) -0.005(3)
C29 0.030(4) 0.022(4) 0.022(3) -0.010(3) 0.004(3) -0.002(3)
C30 0.025(4) 0.030(4) 0.017(3) -0.004(3) -0.004(3) -0.003(3)
C31 0.029(5) 0.034(4) 0.039(4) 0.000(3) -0.015(3) -0.012(4)
C32 0.032(5) 0.036(4) 0.026(4) -0.015(3) 0.008(3) -0.017(4)
C33 0.018(4) 0.024(4) 0.020(3) -0.007(3) -0.001(3) -0.002(3)
C34 0.039(5) 0.025(4) 0.038(4) -0.009(3) 0.008(4) -0.011(4)
C35 0.048(6) 0.035(5) 0.039(4) 0.001(4) -0.016(4) -0.018(4)
C36 0.020(4) 0.026(4) 0.039(4) -0.010(3) 0.001(3) -0.005(3)
C37 0.032(5) 0.042(5) 0.023(4) -0.002(3) 0.006(3) -0.013(4)
C38 0.023(4) 0.032(4) 0.023(3) 0.006(3) -0.009(3) -0.008(3)
C39 0.023(4) 0.029(4) 0.029(4) -0.002(3) -0.008(3) -0.006(3)
C40 0.041(5) 0.041(5) 0.044(5) 0.005(4) -0.002(4) -0.026(4)
C41 0.037(5) 0.040(5) 0.039(4) -0.008(4) -0.009(4) -0.016(4)
C42 0.022(4) 0.042(5) 0.040(4) -0.004(4) -0.005(3) -0.010(4)
C43 0.025(4) 0.033(4) 0.030(4) -0.002(3) -0.005(3) -0.008(4)
C44 0.045(5) 0.025(4) 0.027(4) 0.007(3) -0.008(4) -0.010(4)
C45 0.016(4) 0.034(4) 0.031(4) -0.011(3) -0.005(3) -0.002(3)
C46 0.021(4) 0.040(5) 0.039(4) -0.008(4) -0.006(3) -0.012(4)
C47 0.027(5) 0.050(5) 0.038(4) -0.007(4) -0.011(4) -0.002(4)
C48 0.030(5) 0.045(5) 0.041(4) -0.010(4) -0.013(4) -0.007(4)
C49 0.024(4) 0.038(4) 0.025(4) -0.012(3) 0.001(3) -0.010(4)
C50 0.017(4) 0.027(4) 0.025(4) -0.008(3) -0.004(3) -0.007(3)
C51 0.016(4) 0.014(3) 0.012(3) -0.001(3) -0.001(3) 0.000(3)
C52 0.016(4) 0.024(4) 0.027(3) -0.002(3) -0.003(3) -0.011(3)
C53 0.022(4) 0.031(4) 0.021(3) -0.013(3) 0.002(3) -0.007(3)
C54 0.020(4) 0.019(3) 0.018(3) -0.007(3) 0.006(3) -0.006(3)
C55 0.019(4) 0.029(4) 0.023(3) -0.006(3) -0.002(3) -0.010(3)
C56 0.019(4) 0.021(4) 0.016(3) -0.005(3) 0.002(3) 0.000(3)
C57 0.017(4) 0.026(4) 0.024(3) -0.007(3) 0.004(3) -0.007(3)
C58 0.018(4) 0.024(4) 0.024(3) -0.001(3) -0.004(3) -0.006(3)
C60 0.046(7) 0.043(6) 0.180(13) 0.006(7) -0.026(8) -0.018(5)
C61 0.046(7) 0.042(6) 0.134(10) -0.020(6) -0.009(6) -0.015(5)
C62 0.023(5) 0.042(5) 0.064(5) -0.012(4) -0.010(4) -0.011(4)
C63 0.041(6) 0.042(5) 0.055(5) -0.010(4) -0.001(4) -0.013(4)
C64 0.053(6) 0.047(5) 0.059(5) -0.015(4) -0.005(5) -0.024(5)
C65 0.026(4) 0.024(4) 0.033(4) -0.005(3) -0.001(3) -0.005(3)
C66 0.031(5) 0.032(4) 0.037(4) -0.007(3) -0.009(4) -0.006(4)
C67 0.028(5) 0.027(4) 0.064(5) -0.003(4) -0.006(4) -0.015(4)
C68 0.034(5) 0.035(4) 0.041(4) -0.003(4) 0.013(4) -0.024(4)
C69 0.041(5) 0.063(6) 0.012(3) -0.015(4) -0.004(3) -0.009(4)
C70 0.034(6) 0.101(8) 0.044(5) -0.017(5) -0.011(4) 0.000(6)
C71 0.035(5) 0.051(5) 0.036(4) 0.000(4) -0.018(4) -0.014(4)
C72 0.022(4) 0.026(4) 0.032(4) 0.004(3) -0.006(3) -0.009(3)
O1 0.025(3) 0.024(3) 0.036(3) -0.010(2) 0.008(2) -0.011(2)
O2 0.014(3) 0.037(3) 0.021(2) -0.005(2) -0.0012(19) 0.000(2)

loop_
_atom_type_symbol
_atom_type_description
_atom_type_scat_dispersion_real
_atom_type_scat_dispersion_imag
_atom_type_scat_source
C C 0.0033 0.0016 'International Tables Vol C Tables 4.2.6.8 and 6.1.1.4'
H H 0.0000 0.0000 'International Tables Vol C Tables 4.2.6.8 and 6.1.1.4'
N N 0.0061 0.0033 'International Tables Vol C Tables 4.2.6.8 and 6.1.1.4'
Si Si 0.0817 0.0704 'International Tables Vol C Tables 4.2.6.8 and 6.1.1.4'
U U -9.6767 9.6646 'International Tables Vol C Tables 4.2.6.8 and 6.1.1.4'
O O 0.0106 0.0060 'International Tables Vol C Tables 4.2.6.8 and 6.1.1.4'

loop_
_geom_angle_atom_site_label_1
_geom_angle_atom_site_label_2
_geom_angle_atom_site_label_3
_geom_angle
_geom_angle_site_symmetry_1
_geom_angle_site_symmetry_3
_geom_angle_publ_flag
N3 U1 N4 100.7(2) . . ?
N3 U1 N2 96.71(18) . . ?
N4 U1 N2 124.96(19) . . ?
N3 U1 C49 96.5(2) . . ?
N4 U1 C49 109.5(2) . . ?
N2 U1 C49 119.8(2) . . ?
N3 U1 O1 174.09(16) . . ?
N4 U1 O1 83.17(18) . . ?
N2 U1 O1 84.59(16) . . ?
C49 U1 O1 77.95(19) . . ?
N3 U1 N1 70.19(17) . . ?
N4 U1 N1 68.03(17) . . ?
N2 U1 N1 69.86(17) . . ?
C49 U1 N1 165.06(19) . . ?
O1 U1 N1 115.59(15) . . ?
N7 U2 N8 105.19(18) . . ?
N7 U2 N6 121.86(19) . . ?
N8 U2 N6 97.16(19) . . ?
N7 U2 C58 110.05(19) . . ?
N8 U2 C58 93.00(19) . . ?
N6 U2 C58 121.69(19) . . ?
N7 U2 O2 81.21(16) . . ?
N8 U2 O2 171.87(16) . . ?
N6 U2 O2 83.32(17) . . ?
C58 U2 O2 79.94(17) . . ?
N7 U2 N5 68.70(16) . . ?
N8 U2 N5 69.89(17) . . ?
N6 U2 N5 70.20(16) . . ?
C58 U2 N5 161.08(19) . . ?
O2 U2 N5 117.65(15) . . ?
N2 Si1 C7 108.7(3) . . ?
N2 Si1 C8 109.2(3) . . ?
C7 Si1 C8 109.7(3) . . ?
N2 Si1 C9 115.0(3) . . ?
C7 Si1 C9 107.7(3) . . ?
C8 Si1 C9 106.5(3) . . ?
N3 Si2 C13 109.9(3) . . ?
N3 Si2 C14 110.3(3) . . ?
C13 Si2 C14 107.8(3) . . ?
N3 Si2 C15 111.8(3) . . ?
C13 Si2 C15 108.4(3) . . ?
C14 Si2 C15 108.5(3) . . ?
N4 Si3 C20 111.0(3) . . ?
N4 Si3 C21 110.7(3) . . ?
C20 Si3 C21 110.7(4) . . ?
N4 Si3 C19 111.6(3) . . ?
C20 Si3 C19 103.9(4) . . ?
C21 Si3 C19 108.7(4) . . ?
N6 Si4 C32 108.2(3) . . ?
N6 Si4 C31 110.0(3) . . ?
C32 Si4 C31 110.3(3) . . ?
N6 Si4 C33 114.9(3) . . ?
C32 Si4 C33 106.6(3) . . ?
C31 Si4 C33 106.7(3) . . ?
N7 Si5 C37 111.1(3) . . ?
N7 Si5 C38 111.3(3) . . ?
C37 Si5 C38 107.1(3) . . ?
N7 Si5 C39 111.4(3) . . ?
C37 Si5 C39 107.8(3) . . ?
C38 Si5 C39 107.9(3) . . ?
N8 Si6 C43 110.6(3) . . ?
N8 Si6 C45 113.7(3) . . ?
C43 Si6 C45 108.6(3) . . ?
N8 Si6 C44 109.0(3) . . ?
C43 Si6 C44 106.0(3) . . ?
C45 Si6 C44 108.7(3) . . ?
C5 N1 C1 110.9(5) . . ?
C5 N1 C3 111.1(5) . . ?
C1 N1 C3 112.3(5) . . ?
C5 N1 U1 109.9(3) . . ?
C1 N1 U1 105.6(4) . . ?
C3 N1 U1 106.8(4) . . ?
C2 N2 Si1 111.8(4) . . ?
C2 N2 U1 121.3(4) . . ?
Si1 N2 U1 126.9(3) . . ?
C4 N3 Si2 115.0(4) . . ?
C4 N3 U1 115.3(4) . . ?
Si2 N3 U1 128.9(3) . . ?
C6 N4 Si3 117.9(4) . . ?
C6 N4 U1 114.8(4) . . ?
Si3 N4 U1 125.4(3) . . ?
C25 N5 C29 113.3(5) . . ?
C25 N5 C27 110.5(5) . . ?
C29 N5 C27 110.3(5) . . ?
C25 N5 U2 104.9(3) . . ?
C29 N5 U2 107.7(4) . . ?
C27 N5 U2 110.0(3) . . ?
C26 N6 Si4 113.7(4) . . ?
C26 N6 U2 120.9(4) . . ?
Si4 N6 U2 125.3(3) . . ?
C28 N7 Si5 115.2(4) . . ?
C28 N7 U2 118.7(4) . . ?
Si5 N7 U2 126.1(3) . . ?
C30 N8 Si6 113.8(4) . . ?
C30 N8 U2 116.5(4) . . ?
Si6 N8 U2 128.7(3) . . ?
N1 C1 C2 111.0(5) . . ?
N2 C2 C1 111.5(5) . . ?
N1 C3 C4 108.9(5) . . ?
N3 C4 C3 109.2(5) . . ?
N1 C5 C6 108.6(5) . . ?
N4 C6 C5 109.4(5) . . ?
C10 C9 C12 109.8(6) . . ?
C10 C9 C11 107.5(5) . . ?
C12 C9 C11 108.0(6) . . ?
C10 C9 Si1 112.7(5) . . ?
C12 C9 Si1 111.1(5) . . ?
C11 C9 Si1 107.4(5) . . ?
C17 C15 C18 109.7(7) . . ?
C17 C15 C16 109.2(7) . . ?
C18 C15 C16 107.0(7) . . ?
C17 C15 Si2 111.4(6) . . ?
C18 C15 Si2 111.8(6) . . ?
C16 C15 Si2 107.6(5) . . ?
C23 C21 C22 111.9(7) . . ?
C23 C21 C24 109.3(7) . . ?
C22 C21 C24 108.9(7) . . ?
C23 C21 Si3 109.3(6) . . ?
C22 C21 Si3 109.2(6) . . ?
C24 C21 Si3 108.2(6) . . ?
N5 C25 C26 112.0(6) . . ?
N6 C26 C25 111.8(5) . . ?
N5 C27 C28 109.9(5) . . ?
N7 C28 C27 110.6(5) . . ?
N5 C29 C30 108.8(5) . . ?
N8 C30 C29 108.8(5) . . ?
C35 C33 C34 108.1(6) . . ?
C35 C33 C36 109.6(6) . . ?
C34 C33 C36 106.3(5) . . ?
C35 C33 Si4 111.3(5) . . ?
C34 C33 Si4 113.4(5) . . ?
C36 C33 Si4 107.9(4) . . ?
C42 C39 C41 107.6(6) . . ?
C42 C39 C40 109.3(6) . . ?
C41 C39 C40 107.9(6) . . ?
C42 C39 Si5 110.4(5) . . ?
C41 C39 Si5 111.0(5) . . ?
C40 C39 Si5 110.5(5) . . ?
C48 C45 C46 107.8(6) . . ?
C48 C45 C47 108.1(6) . . ?
C46 C45 C47 107.7(6) . . ?
C48 C45 Si6 111.8(5) . . ?
C46 C45 Si6 110.9(5) . . ?
C47 C45 Si6 110.4(5) . . ?
C50 C49 U1 176.6(6) . . ?
C49 C50 C51 176.6(7) . . ?
C53 C51 C52 117.5(6) . . ?
C53 C51 C50 121.0(5) . . ?
C52 C51 C50 121.5(6) . . ?
C54 C52 C51 121.0(6) . . ?
C55 C53 C51 121.3(6) . . ?
C52 C54 C56 121.5(6) . . ?
C53 C55 C56 121.6(6) . . ?
C55 C56 C54 117.2(6) . . ?
C55 C56 C57 121.0(6) . . ?
C54 C56 C57 121.9(6) . . ?
C58 C57 C56 178.1(8) . . ?
C57 C58 U2 173.0(6) . . ?
C62 C61 C60 115.3(9) . . ?
C61 C62 C63 114.1(7) . . ?
C64 C63 C62 114.3(7) . . ?
O1 C65 C66 106.3(5) . . ?
C67 C66 C65 104.8(6) . . ?
C68 C67 C66 104.0(6) . . ?
O1 C68 C67 103.6(5) . . ?
C70 C69 O2 107.7(6) . . ?
C69 C70 C71 105.3(7) . . ?
C72 C71 C70 101.2(6) . . ?
O2 C72 C71 106.9(5) . . ?
C65 O1 C68 105.8(5) . . ?
C65 O1 U1 119.9(4) . . ?
C68 O1 U1 133.9(4) . . ?
C72 O2 C69 108.3(5) . . ?
C72 O2 U2 119.1(3) . . ?
C69 O2 U2 132.1(4) . . ?

loop_
_geom_bond_atom_site_label_1
_geom_bond_atom_site_label_2
_geom_bond_distance
_geom_bond_site_symmetry_2
_geom_bond_publ_flag
U1 N3 2.257(5) . ?
U1 N4 2.260(5) . ?
U1 N2 2.285(5) . ?
U1 C49 2.479(7) . ?
U1 O1 2.583(4) . ?
U1 N1 2.668(5) . ?
U2 N7 2.254(5) . ?
U2 N8 2.263(5) . ?
U2 N6 2.284(5) . ?
U2 C58 2.475(7) . ?
U2 O2 2.571(4) . ?
U2 N5 2.653(5) . ?
Si1 N2 1.747(6) . ?
Si1 C7 1.867(6) . ?
Si1 C8 1.893(7) . ?
Si1 C9 1.931(7) . ?
Si2 N3 1.721(6) . ?
Si2 C13 1.860(7) . ?
Si2 C14 1.879(7) . ?
Si2 C15 1.911(7) . ?
Si3 N4 1.787(6) . ?
Si3 C20 1.846(8) . ?
Si3 C21 1.857(9) . ?
Si3 C19 1.882(7) . ?
Si4 N6 1.740(5) . ?
Si4 C32 1.878(7) . ?
Si4 C31 1.888(7) . ?
Si4 C33 1.918(7) . ?
Si5 N7 1.747(5) . ?
Si5 C37 1.872(6) . ?
Si5 C38 1.882(7) . ?
Si5 C39 1.890(7) . ?
Si6 N8 1.730(5) . ?
Si6 C43 1.858(7) . ?
Si6 C45 1.890(7) . ?
Si6 C44 1.891(6) . ?
N1 C5 1.466(8) . ?
N1 C1 1.474(8) . ?
N1 C3 1.479(8) . ?
N2 C2 1.470(8) . ?
N3 C4 1.489(8) . ?
N4 C6 1.463(8) . ?
N5 C25 1.467(8) . ?
N5 C29 1.474(8) . ?
N5 C27 1.475(8) . ?
N6 C26 1.473(7) . ?
N7 C28 1.477(8) . ?
N8 C30 1.479(7) . ?
C1 C2 1.527(9) . ?
C3 C4 1.512(9) . ?
C5 C6 1.515(8) . ?
C9 C10 1.517(9) . ?
C9 C12 1.519(9) . ?
C9 C11 1.550(9) . ?
C15 C17 1.514(11) . ?
C15 C18 1.523(12) . ?
C15 C16 1.560(10) . ?
C21 C23 1.554(11) . ?
C21 C22 1.581(11) . ?
C21 C24 1.582(12) . ?
C25 C26 1.514(9) . ?
C27 C28 1.500(8) . ?
C29 C30 1.530(9) . ?
C33 C35 1.528(9) . ?
C33 C34 1.537(9) . ?
C33 C36 1.546(8) . ?
C39 C42 1.533(9) . ?
C39 C41 1.546(9) . ?
C39 C40 1.554(9) . ?
C45 C48 1.534(9) . ?
C45 C46 1.540(9) . ?
C45 C47 1.555(9) . ?
C49 C50 1.210(9) . ?
C50 C51 1.429(9) . ?
C51 C53 1.394(9) . ?
C51 C52 1.410(8) . ?
C52 C54 1.382(8) . ?
C53 C55 1.384(9) . ?
C54 C56 1.405(9) . ?
C55 C56 1.398(8) . ?
C56 C57 1.420(9) . ?
C57 C58 1.219(9) . ?
C60 C61 1.483(13) . ?
C61 C62 1.467(11) . ?
C62 C63 1.526(10) . ?
C63 C64 1.477(11) . ?
C65 O1 1.453(8) . ?
C65 C66 1.526(9) . ?
C66 C67 1.517(10) . ?
C67 C68 1.486(10) . ?
C68 O1 1.470(8) . ?
C69 C70 1.436(10) . ?
C69 O2 1.457(7) . ?
C70 C71 1.539(11) . ?
C71 C72 1.507(9) . ?
C72 O2 1.441(8) . ?
